data_4081019
loop_
_publ_author_name
'Orbisaglia, Serena'
'Jacques, B\'eatrice'
'Braunstein, Pierre'
'Hueber, Damien'
'Pale, Patrick'
'Blanc, Aur\'elien'
'de Fr\'emont, Pierre'

_publ_section_title
;
 Synthesis, Characterization, and Catalytic Activity of Cationic NHC
 Gold(III) Pyridine Complexes
;
_journal_issue 15
_journal_name_full Organometallics
_journal_page_first 4153
_journal_paper_doi 10.1021/om400338k
_journal_volume 32
_journal_year 2013
_chemical_formula_moiety 'C16 H25 Au Cl2 F6 N3 P'
_chemical_formula_sum 'C16 H25 Au Cl2 F6 N3 P'
_chemical_formula_weight 672.23
_chemical_name_common ItBuAuCl2PyrPF6
_space_group_IT_number 2
_symmetry_cell_setting triclinic
_symmetry_Int_Tables_number 2
_symmetry_space_group_name_Hall '-P 1'
_symmetry_space_group_name_H-M 'P -1'
_atom_sites_solution_hydrogens geom
_atom_sites_solution_primary direct
_atom_sites_solution_secondary difmap
_audit_creation_method SHELXL-97
_cell_angle_alpha 107.9400(10)
_cell_angle_beta 100.1430(10)
_cell_angle_gamma 112.6020(10)
_cell_formula_units_Z 2
_cell_length_a 9.7908(2)
_cell_length_b 11.7323(3)
_cell_length_c 11.7921(3)
_cell_measurement_reflns_used 13997
_cell_measurement_temperature 173(2)
_cell_measurement_theta_max 27.485
_cell_measurement_theta_min 0.998
_cell_volume 1120.84(5)
_computing_cell_refinement 'HKL Scalepack (Otwinowski & Minor 1997)'
_computing_data_collection 'Collect (Bruker AXS BV, 1997-2004)'
_computing_data_reduction 'HKL Denzo and Scalepack (Otwinowski & Minor 1997)'
_computing_molecular_graphics 'Ortep-3 for Windows (Farrugia, 1997)'
_computing_publication_material 'WinGX publication routines (Farrugia, 1999)'
_computing_structure_refinement 'SHELXL-97 (Sheldrick, 2008)'
_diffrn_ambient_temperature 173(2)
_diffrn_detector_area_resol_mean 9
_diffrn_measured_fraction_theta_full 0.999
_diffrn_measured_fraction_theta_max 0.999
_diffrn_measurement_device_type KappaCCD
_diffrn_measurement_method 'CCD rotation images, thick slices'
_diffrn_radiation_monochromator graphite
_diffrn_radiation_probe x-ray
_diffrn_radiation_type MoK\a
_diffrn_radiation_wavelength 0.71073
_diffrn_reflns_av_R_equivalents 0.0649
_diffrn_reflns_av_sigmaI/netI 0.0393
_diffrn_reflns_limit_h_max 11
_diffrn_reflns_limit_h_min -12
_diffrn_reflns_limit_k_max 14
_diffrn_reflns_limit_k_min -14
_diffrn_reflns_limit_l_max 14
_diffrn_reflns_limit_l_min -14
_diffrn_reflns_number 23417
_diffrn_reflns_theta_full 26.00
_diffrn_reflns_theta_max 26.00
_diffrn_reflns_theta_min 2.98
_diffrn_source 'fine-focus sealed tube'
_exptl_absorpt_coefficient_mu 6.929
_exptl_absorpt_correction_T_max 0.3415
_exptl_absorpt_correction_T_min 0.2730
_exptl_absorpt_correction_type multi-scan
_exptl_absorpt_process_details
;
[c.f. r.h. blessing, acta cryst. (1995), a51, 33-38]
;
_exptl_crystal_colour Yellow
_exptl_crystal_density_diffrn 1.992
_exptl_crystal_density_method 'not measured'
_exptl_crystal_description Prism
_exptl_crystal_F_000 648
_exptl_crystal_recrystallization_method 'Acetone - Petroleum Ether'
_exptl_crystal_size_max 0.14
_exptl_crystal_size_mid 0.12
_exptl_crystal_size_min 0.08
_refine_diff_density_max 1.009
_refine_diff_density_min -1.305
_refine_diff_density_rms 0.139
_refine_ls_extinction_coef 0.0045(5)
_refine_ls_extinction_expression Fc^*^=kFc[1+0.001xFc^2^\l^3^/sin(2\q)]^-1/4^
_refine_ls_extinction_method SHELXL
_refine_ls_goodness_of_fit_ref 1.063
_refine_ls_hydrogen_treatment constr
_refine_ls_matrix_type full
_refine_ls_number_parameters 269
_refine_ls_number_reflns 4408
_refine_ls_number_restraints 10
_refine_ls_restrained_S_all 1.740
_refine_ls_R_factor_all 0.0325
_refine_ls_R_factor_gt 0.0271
_refine_ls_shift/su_max 0.001
_refine_ls_shift/su_mean 0.000
_refine_ls_structure_factor_coef Fsqd
_refine_ls_weighting_details 'calc w=1/[\s^2^(Fo^2^)+(0.0333P)^2^+0.0000P] where P=(Fo^2^+2Fc^2^)/3'
_refine_ls_weighting_scheme calc
_refine_ls_wR_factor_gt 0.0606
_refine_ls_wR_factor_ref 0.0624
_reflns_number_gt 3993
_reflns_number_total 4408
_reflns_threshold_expression >2\s(I)
_cod_data_source_file om400338k_si_001.cif
_cod_data_source_block ItBuAuCl2PyrPF6
_cod_database_code 4081019

loop_
_symmetry_equiv_pos_as_xyz
'x, y, z'
'-x, -y, -z'

loop_
_atom_site_label
_atom_site_type_symbol
_atom_site_fract_x
_atom_site_fract_y
_atom_site_fract_z
_atom_site_U_iso_or_equiv
_atom_site_adp_type
_atom_site_occupancy
_atom_site_symmetry_multiplicity
_atom_site_calc_flag
_atom_site_refinement_flags
Au2 Au 0.90492(3) 0.27359(2) 0.14600(2) 0.02366(13) Uani 1 1 d .
Cl3 Cl 0.8645(2) 0.06353(17) 0.12920(18) 0.0356(4) Uani 1 1 d .
Cl4 Cl 0.9441(2) 0.48128(17) 0.15386(16) 0.0311(4) Uani 1 1 d .
N2 N 0.8529(6) 0.3128(5) 0.3143(5) 0.0245(12) Uani 1 1 d .
N5 N 1.0998(6) 0.2616(5) -0.0225(5) 0.0234(12) Uani 1 1 d .
N6 N 0.8497(6) 0.1587(5) -0.1333(5) 0.0235(12) Uani 1 1 d .
C17 C 0.9539(8) 0.2304(6) -0.0160(6) 0.0224(14) Uani 1 1 d .
C18 C 0.9315(8) 0.1432(7) -0.2165(7) 0.0297(15) Uani 1 1 d .
H18 H 0.8877 0.0963 -0.3040 0.036 Uiso 1 1 calc R
C19 C 1.0841(8) 0.2073(7) -0.1492(6) 0.0306(16) Uani 1 1 d .
H19 H 1.1655 0.2143 -0.1817 0.037 Uiso 1 1 calc R
C20 C 1.2586(8) 0.3525(7) 0.0799(7) 0.0275(15) Uani 1 1 d .
C21 C 1.2575(8) 0.3400(8) 0.2051(7) 0.0377(18) Uani 1 1 d .
H21A H 1.2111 0.2460 0.1902 0.057 Uiso 1 1 calc R
H21B H 1.1975 0.3800 0.2409 0.057 Uiso 1 1 calc R
H21C H 1.3633 0.3862 0.2627 0.057 Uiso 1 1 calc R
C22 C 1.3768(8) 0.3103(8) 0.0383(7) 0.0372(17) Uani 1 1 d .
H22A H 1.3433 0.2170 0.0235 0.056 Uiso 1 1 calc R
H22B H 1.4779 0.3660 0.1035 0.056 Uiso 1 1 calc R
H22C H 1.3839 0.3212 -0.0382 0.056 Uiso 1 1 calc R
C23 C 1.3053(9) 0.4971(7) 0.0936(8) 0.0406(19) Uani 1 1 d .
H23A H 1.2280 0.5222 0.1156 0.061 Uiso 1 1 calc R
H23B H 1.3118 0.5024 0.0149 0.061 Uiso 1 1 calc R
H23C H 1.4056 0.5578 0.1588 0.061 Uiso 1 1 calc R
C24 C 0.6716(7) 0.0921(7) -0.1817(6) 0.0274(15) Uani 1 1 d .
C25 C 0.6103(9) -0.0591(7) -0.2197(8) 0.0416(19) Uani 1 1 d .
H25A H 0.6540 -0.0933 -0.2805 0.062 Uiso 1 1 calc R
H25B H 0.4979 -0.1046 -0.2563 0.062 Uiso 1 1 calc R
H25C H 0.6402 -0.0749 -0.1463 0.062 Uiso 1 1 calc R
C26 C 0.6050(8) 0.1496(8) -0.0846(7) 0.0370(17) Uani 1 1 d .
H26A H 0.6199 0.1215 -0.0171 0.055 Uiso 1 1 calc R
H26B H 0.4949 0.1168 -0.1243 0.055 Uiso 1 1 calc R
H26C H 0.6583 0.2469 -0.0512 0.055 Uiso 1 1 calc R
C27 C 0.6236(9) 0.1202(8) -0.2969(7) 0.0404(18) Uani 1 1 d .
H27A H 0.6518 0.0742 -0.3640 0.061 Uiso 1 1 calc R
H27B H 0.6768 0.2160 -0.2743 0.061 Uiso 1 1 calc R
H27C H 0.5122 0.0881 -0.3246 0.061 Uiso 1 1 calc R
C28 C 0.9017(8) 0.2705(8) 0.3989(7) 0.0353(17) Uani 1 1 d .
H28 H 0.9607 0.2253 0.3826 0.042 Uiso 1 1 calc R
C29 C 0.8671(9) 0.2918(8) 0.5092(7) 0.0400(18) Uani 1 1 d .
H29 H 0.9058 0.2646 0.5682 0.048 Uiso 1 1 calc R
C30 C 0.7742(9) 0.3542(8) 0.5315(7) 0.0351(17) Uani 1 1 d .
H30 H 0.7453 0.3659 0.6036 0.042 Uiso 1 1 calc R
C31 C 0.7256(9) 0.3983(8) 0.4454(7) 0.0351(17) Uani 1 1 d .
H31 H 0.6650 0.4424 0.4594 0.042 Uiso 1 1 calc R
C32 C 0.7667(8) 0.3773(7) 0.3379(7) 0.0292(15) Uani 1 1 d .
H32 H 0.7341 0.4084 0.2802 0.035 Uiso 1 1 calc R
P1 P 0.2901(2) 0.2424(2) 0.57854(18) 0.0362(5) Uani 1 1 d .
F1 F 0.3124(7) 0.3859(5) 0.6615(6) 0.0780(17) Uani 1 1 d D
F2 F 0.2696(7) 0.1003(6) 0.5005(5) 0.0829(19) Uani 1 1 d D
F3 F 0.3391(5) 0.2232(5) 0.7070(4) 0.0447(11) Uani 1 1 d D
F4 F 0.4700(6) 0.3086(6) 0.5885(5) 0.0683(16) Uani 1 1 d D
F5 F 0.2419(6) 0.2633(7) 0.4527(5) 0.0778(18) Uani 1 1 d D
F6 F 0.1113(5) 0.1778(6) 0.5730(5) 0.0709(16) Uani 1 1 d D

loop_
_atom_site_aniso_label
_atom_site_aniso_U_11
_atom_site_aniso_U_22
_atom_site_aniso_U_33
_atom_site_aniso_U_23
_atom_site_aniso_U_13
_atom_site_aniso_U_12
Au2 0.02582(18) 0.02480(19) 0.02327(18) 0.01139(12) 0.01088(12) 0.01236(13)
Cl3 0.0474(11) 0.0259(9) 0.0395(10) 0.0175(8) 0.0196(9) 0.0175(8)
Cl4 0.0427(10) 0.0271(9) 0.0304(9) 0.0150(7) 0.0147(8) 0.0193(8)
N2 0.022(3) 0.028(3) 0.021(3) 0.010(2) 0.007(2) 0.010(3)
N5 0.022(3) 0.026(3) 0.026(3) 0.012(2) 0.011(2) 0.012(2)
N6 0.022(3) 0.024(3) 0.025(3) 0.011(2) 0.009(2) 0.009(2)
C17 0.028(4) 0.017(3) 0.021(3) 0.007(3) 0.009(3) 0.010(3)
C18 0.033(4) 0.033(4) 0.024(4) 0.011(3) 0.013(3) 0.015(3)
C19 0.031(4) 0.038(4) 0.027(4) 0.015(3) 0.016(3) 0.016(4)
C20 0.025(4) 0.027(4) 0.031(4) 0.014(3) 0.007(3) 0.013(3)
C21 0.027(4) 0.054(5) 0.036(4) 0.024(4) 0.008(3) 0.020(4)
C22 0.026(4) 0.047(5) 0.038(4) 0.016(4) 0.012(3) 0.016(4)
C23 0.032(4) 0.029(4) 0.049(5) 0.016(4) 0.003(4) 0.008(3)
C24 0.021(4) 0.029(4) 0.032(4) 0.013(3) 0.010(3) 0.011(3)
C25 0.039(5) 0.029(4) 0.048(5) 0.012(4) 0.014(4) 0.011(4)
C26 0.027(4) 0.047(5) 0.034(4) 0.012(4) 0.011(3) 0.018(4)
C27 0.035(4) 0.051(5) 0.039(5) 0.020(4) 0.010(4) 0.024(4)
C28 0.035(4) 0.045(4) 0.036(4) 0.021(4) 0.016(4) 0.024(4)
C29 0.044(5) 0.062(5) 0.029(4) 0.025(4) 0.018(4) 0.033(4)
C30 0.033(4) 0.042(4) 0.029(4) 0.014(3) 0.016(3) 0.014(4)
C31 0.036(4) 0.038(4) 0.038(4) 0.015(4) 0.019(4) 0.021(4)
C32 0.033(4) 0.032(4) 0.031(4) 0.016(3) 0.014(3) 0.019(3)
P1 0.0280(10) 0.0544(13) 0.0273(10) 0.0148(9) 0.0102(8) 0.0217(10)
F1 0.108(5) 0.057(3) 0.087(4) 0.028(3) 0.032(4) 0.057(4)
F2 0.092(5) 0.075(4) 0.057(4) -0.007(3) 0.006(3) 0.051(4)
F3 0.041(3) 0.066(3) 0.038(3) 0.024(2) 0.017(2) 0.033(2)
F4 0.039(3) 0.106(5) 0.069(4) 0.051(4) 0.028(3) 0.026(3)
F5 0.075(4) 0.145(6) 0.061(4) 0.071(4) 0.036(3) 0.068(4)
F6 0.033(3) 0.111(5) 0.072(4) 0.045(4) 0.019(3) 0.030(3)

loop_
_atom_type_symbol
_atom_type_description
_atom_type_scat_dispersion_real
_atom_type_scat_dispersion_imag
_atom_type_scat_source
C C 0.0033 0.0016 'International Tables Vol C Tables 4.2.6.8 and 6.1.1.4'
H H 0.0000 0.0000 'International Tables Vol C Tables 4.2.6.8 and 6.1.1.4'
Au Au -2.0133 8.8022 'International Tables Vol C Tables 4.2.6.8 and 6.1.1.4'
Cl Cl 0.1484 0.1585 'International Tables Vol C Tables 4.2.6.8 and 6.1.1.4'
F F 0.0171 0.0103 'International Tables Vol C Tables 4.2.6.8 and 6.1.1.4'
N N 0.0061 0.0033 'International Tables Vol C Tables 4.2.6.8 and 6.1.1.4'
P P 0.1023 0.0942 'International Tables Vol C Tables 4.2.6.8 and 6.1.1.4'

loop_
_geom_angle_atom_site_label_1
_geom_angle_atom_site_label_2
_geom_angle_atom_site_label_3
_geom_angle
C17 Au2 N2 178.29(19)
C17 Au2 Cl3 87.28(17)
N2 Au2 Cl3 91.00(15)
C17 Au2 Cl4 90.41(17)
N2 Au2 Cl4 91.30(15)
Cl3 Au2 Cl4 177.56(6)
C28 N2 C32 118.8(6)
C28 N2 Au2 120.3(4)
C32 N2 Au2 120.9(4)
C17 N5 C19 107.4(5)
C17 N5 C20 130.2(5)
C19 N5 C20 122.0(5)
C17 N6 C18 107.9(5)
C17 N6 C24 131.6(5)
C18 N6 C24 120.4(5)
N6 C17 N5 108.8(5)
N6 C17 Au2 126.4(5)
N5 C17 Au2 124.6(5)
C19 C18 N6 108.1(6)
C19 C18 H18 126.0
N6 C18 H18 126.0
C18 C19 N5 107.9(6)
C18 C19 H19 126.1
N5 C19 H19 126.1
N5 C20 C22 108.6(5)
N5 C20 C23 107.4(5)
C22 C20 C23 109.4(6)
N5 C20 C21 112.1(5)
C22 C20 C21 107.5(5)
C23 C20 C21 111.8(6)
C20 C21 H21A 109.5
C20 C21 H21B 109.5
H21A C21 H21B 109.5
C20 C21 H21C 109.5
H21A C21 H21C 109.5
H21B C21 H21C 109.5
C20 C22 H22A 109.5
C20 C22 H22B 109.5
H22A C22 H22B 109.5
C20 C22 H22C 109.5
H22A C22 H22C 109.5
H22B C22 H22C 109.5
C20 C23 H23A 109.5
C20 C23 H23B 109.5
H23A C23 H23B 109.5
C20 C23 H23C 109.5
H23A C23 H23C 109.5
H23B C23 H23C 109.5
C25 C24 N6 107.7(5)
C25 C24 C26 110.7(6)
N6 C24 C26 112.7(5)
C25 C24 C27 110.6(6)
N6 C24 C27 107.1(5)
C26 C24 C27 107.9(6)
C24 C25 H25A 109.5
C24 C25 H25B 109.5
H25A C25 H25B 109.5
C24 C25 H25C 109.5
H25A C25 H25C 109.5
H25B C25 H25C 109.5
C24 C26 H26A 109.5
C24 C26 H26B 109.5
H26A C26 H26B 109.5
C24 C26 H26C 109.5
H26A C26 H26C 109.5
H26B C26 H26C 109.5
C24 C27 H27A 109.5
C24 C27 H27B 109.5
H27A C27 H27B 109.5
C24 C27 H27C 109.5
H27A C27 H27C 109.5
H27B C27 H27C 109.5
N2 C28 C29 122.0(6)
N2 C28 H28 119.0
C29 C28 H28 119.0
C28 C29 C30 119.2(7)
C28 C29 H29 120.4
C30 C29 H29 120.4
C31 C30 C29 118.7(7)
C31 C30 H30 120.7
C29 C30 H30 120.7
C30 C31 C32 119.7(7)
C30 C31 H31 120.1
C32 C31 H31 120.1
N2 C32 C31 121.6(6)
N2 C32 H32 119.2
C31 C32 H32 119.2
F2 P1 F1 178.2(3)
F2 P1 F4 90.0(3)
F1 P1 F4 90.0(4)
F2 P1 F5 91.3(3)
F1 P1 F5 90.6(3)
F4 P1 F5 90.5(3)
F2 P1 F6 90.9(4)
F1 P1 F6 89.1(3)
F4 P1 F6 178.3(3)
F5 P1 F6 90.9(3)
F2 P1 F3 89.5(3)
F1 P1 F3 88.7(3)
F4 P1 F3 89.5(3)
F5 P1 F3 179.2(3)
F6 P1 F3 89.1(3)

loop_
_geom_bond_atom_site_label_1
_geom_bond_atom_site_label_2
_geom_bond_distance
Au2 C17 2.012(6)
Au2 N2 2.094(5)
Au2 Cl3 2.2784(16)
Au2 Cl4 2.2854(16)
N2 C28 1.338(8)
N2 C32 1.344(8)
N5 C17 1.354(8)
N5 C19 1.386(8)
N5 C20 1.512(8)
N6 C17 1.337(8)
N6 C18 1.384(8)
N6 C24 1.519(8)
C18 C19 1.333(9)
C18 H18 0.9300
C19 H19 0.9300
C20 C22 1.522(9)
C20 C23 1.524(9)
C20 C21 1.529(9)
C21 H21A 0.9600
C21 H21B 0.9600
C21 H21C 0.9600
C22 H22A 0.9600
C22 H22B 0.9600
C22 H22C 0.9600
C23 H23A 0.9600
C23 H23B 0.9600
C23 H23C 0.9600
C24 C25 1.518(10)
C24 C26 1.522(9)
C24 C27 1.531(9)
C25 H25A 0.9600
C25 H25B 0.9600
C25 H25C 0.9600
C26 H26A 0.9600
C26 H26B 0.9600
C26 H26C 0.9600
C27 H27A 0.9600
C27 H27B 0.9600
C27 H27C 0.9600
C28 C29 1.374(10)
C28 H28 0.9300
C29 C30 1.382(10)
C29 H29 0.9300
C30 C31 1.367(10)
C30 H30 0.9300
C31 C32 1.376(9)
C31 H31 0.9300
C32 H32 0.9300
P1 F2 1.549(6)
P1 F1 1.570(5)
P1 F4 1.593(5)
P1 F5 1.597(5)
P1 F6 1.598(5)
P1 F3 1.616(5)

loop_
_geom_torsion_atom_site_label_1
_geom_torsion_atom_site_label_2
_geom_torsion_atom_site_label_3
_geom_torsion_atom_site_label_4
_geom_torsion
C17 Au2 N2 C28 37(7)
Cl3 Au2 N2 C28 38.7(5)
Cl4 Au2 N2 C28 -142.1(5)
C17 Au2 N2 C32 -141(7)
Cl3 Au2 N2 C32 -139.4(5)
Cl4 Au2 N2 C32 39.8(5)
C18 N6 C17 N5 0.4(7)
C24 N6 C17 N5 176.7(6)
C18 N6 C17 Au2 -175.1(4)
C24 N6 C17 Au2 1.3(9)
C19 N5 C17 N6 0.4(7)
C20 N5 C17 N6 172.7(5)
C19 N5 C17 Au2 175.9(4)
C20 N5 C17 Au2 -11.8(9)
N2 Au2 C17 N6 83(7)
Cl3 Au2 C17 N6 82.1(5)
Cl4 Au2 C17 N6 -97.1(5)
N2 Au2 C17 N5 -91(7)
Cl3 Au2 C17 N5 -92.7(5)
Cl4 Au2 C17 N5 88.1(5)
C17 N6 C18 C19 -1.0(7)
C24 N6 C18 C19 -177.8(5)
N6 C18 C19 N5 1.2(7)
C17 N5 C19 C18 -1.0(7)
C20 N5 C19 C18 -174.1(5)
C17 N5 C20 C22 157.3(6)
C19 N5 C20 C22 -31.3(8)
C17 N5 C20 C23 -84.5(8)
C19 N5 C20 C23 86.9(7)
C17 N5 C20 C21 38.7(9)
C19 N5 C20 C21 -149.9(6)
C17 N6 C24 C25 -103.0(7)
C18 N6 C24 C25 73.0(7)
C17 N6 C24 C26 19.4(9)
C18 N6 C24 C26 -164.6(6)
C17 N6 C24 C27 138.0(7)
C18 N6 C24 C27 -46.0(7)
C32 N2 C28 C29 -0.5(11)
Au2 N2 C28 C29 -178.6(6)
N2 C28 C29 C30 2.5(12)
C28 C29 C30 C31 -3.0(12)
C29 C30 C31 C32 1.5(12)
C28 N2 C32 C31 -1.2(10)
Au2 N2 C32 C31 177.0(5)
C30 C31 C32 N2 0.6(11)
